data_7103513
loop_
_publ_author_name
'Bian, Shu-Dan'
'Wang, Quan-Ming'

_publ_section_title
;
 Snowman-like silver alkynyl cluster consolidated by templating
 chloride and peripheral trifluoroacetates.
;
_journal_issue 43
_journal_name_full 'Chemical communications (Cambridge, England)'
_journal_page_first 5586
_journal_page_last 5588
_journal_paper_doi 10.1039/b812451e
_journal_year 2008
_chemical_formula_sum 'C67 H81 Ag16 F24 O19'
_chemical_formula_weight 3372.24
_chemical_name_systematic
;
?
;
_space_group_IT_number 2
_symmetry_cell_setting triclinic
_symmetry_space_group_name_Hall '-P 1'
_symmetry_space_group_name_H-M 'P -1'
_atom_sites_solution_hydrogens geom
_atom_sites_solution_primary direct
_atom_sites_solution_secondary difmap
_audit_creation_method SHELXL-97
_cell_angle_alpha 70.585(5)
_cell_angle_beta 80.663(4)
_cell_angle_gamma 74.957(5)
_cell_formula_units_Z 2
_cell_length_a 14.0190(7)
_cell_length_b 15.9616(9)
_cell_length_c 23.6599(11)
_cell_measurement_temperature 173(2)
_cell_volume 4805.3(4)
_computing_cell_refinement 'CrysAlis RED, Oxford Diffraction Ltd.'
_computing_data_collection 'CrysAlis CCD, Oxford Diffraction Ltd.'
_computing_data_reduction 'CrysAlis RED, Oxford Diffraction Ltd.'
_computing_structure_refinement 'SHELXL-97 (Sheldrick, 1997)'
_computing_structure_solution 'SHELXS-97 (Sheldrick, 1990)'
_diffrn_ambient_temperature 173(2)
_diffrn_measured_fraction_theta_full 0.979
_diffrn_measured_fraction_theta_max 0.858
_diffrn_measurement_device_type 'Oxford Gemini S Ultra'
_diffrn_radiation_monochromator graphite
_diffrn_radiation_source 'fine-focus sealed tube'
_diffrn_radiation_type MoK\a
_diffrn_radiation_wavelength 0.71073
_diffrn_reflns_av_R_equivalents 0.0885
_diffrn_reflns_av_sigmaI/netI 0.2464
_diffrn_reflns_limit_h_max 19
_diffrn_reflns_limit_h_min -18
_diffrn_reflns_limit_k_max 22
_diffrn_reflns_limit_k_min -21
_diffrn_reflns_limit_l_max 33
_diffrn_reflns_limit_l_min -30
_diffrn_reflns_number 51503
_diffrn_reflns_theta_full 26.00
_diffrn_reflns_theta_max 30.83
_diffrn_reflns_theta_min 2.26
_exptl_absorpt_coefficient_mu 3.281
_exptl_absorpt_correction_T_max 0.6566
_exptl_absorpt_correction_T_min 0.4394
_exptl_absorpt_correction_type multi-scan
_exptl_absorpt_process_details
;
CrysAlis RED, Oxford Diffraction Ltd.,
Version 1.171.32.4 (release 27-04-2006 CrysAlis171 .NET)
(compiled Apr 27 2007,17:53:11)
Empirical absorption correction using spherical harmonics,
implemented in SCALE3 ABSPACK scaling algorithm.
;
_exptl_crystal_colour colorless
_exptl_crystal_density_diffrn 2.331
_exptl_crystal_density_method 'not measured'
_exptl_crystal_description prismatic
_exptl_crystal_F_000 3206
_exptl_crystal_size_max 0.30
_exptl_crystal_size_mid 0.16
_exptl_crystal_size_min 0.14
_refine_diff_density_max 3.269
_refine_diff_density_min -2.052
_refine_diff_density_rms 0.383
_refine_ls_extinction_coef 0.0010(2)
_refine_ls_extinction_expression Fc^*^=kFc[1+0.001xFc^2^\l^3^/sin(2\q)]^-1/4^
_refine_ls_extinction_method SHELXL
_refine_ls_goodness_of_fit_ref 1.083
_refine_ls_hydrogen_treatment constr
_refine_ls_matrix_type full
_refine_ls_number_parameters 1110
_refine_ls_number_reflns 25895
_refine_ls_number_restraints 541
_refine_ls_restrained_S_all 1.081
_refine_ls_R_factor_all 0.2389
_refine_ls_R_factor_gt 0.1212
_refine_ls_shift/su_max 0.001
_refine_ls_shift/su_mean 0.000
_refine_ls_structure_factor_coef Fsqd
_refine_ls_weighting_details 'calc w=1/[\s^2^(Fo^2^)+(0.2000P)^2^+0.0000P] where P=(Fo^2^+2Fc^2^)/3'
_refine_ls_weighting_scheme calc
_refine_ls_wR_factor_gt 0.3908
_refine_ls_wR_factor_ref 0.4176
_reflns_number_gt 9286
_reflns_number_total 25895
_reflns_threshold_expression >2sigma(I)
_cod_data_source_file b812451e.txt
_cod_data_source_block 3
_cod_depositor_comments
;
The following automatic conversions were performed:
'_symmetry_cell_setting' value 'Triclinic' changed to 'triclinic'
according to '/home/saulius/struct/CIF-dictionaries/cif_core.dic'
dictionary named 'cif_core.dic' version 2.4.1 from 2010-06-29.

Automatic conversion script
Id: cif_fix_enum 1527 2010-12-29 10:47:43Z saulius 
;
_cod_original_sg_symbol_H-M P-1
_cod_database_code 7103513

loop_
_symmetry_equiv_pos_as_xyz
'x, y, z'
'-x, -y, -z'

loop_
_atom_site_label
_atom_site_type_symbol
_atom_site_fract_x
_atom_site_fract_y
_atom_site_fract_z
_atom_site_U_iso_or_equiv
_atom_site_adp_type
_atom_site_occupancy
_atom_site_symmetry_multiplicity
_atom_site_calc_flag
_atom_site_refinement_flags
_atom_site_disorder_assembly
_atom_site_disorder_group
Ag1 Ag 0.0651(3) 1.0702(3) 1.03333(16) 0.0422(9) Uani 0.50 1 d P . .
Ag2 Ag -0.0486(3) 0.9877(3) 0.99246(18) 0.0451(9) Uani 0.50 1 d P . .
Ag3 Ag 0.21244(12) 0.87848(13) 0.73740(8) 0.0364(4) Uani 1 1 d . . .
Ag4 Ag 0.33202(16) 0.66224(13) 0.71164(8) 0.0431(5) Uani 1 1 d . . .
Ag5 Ag 0.01937(15) 0.94481(14) 0.84061(9) 0.0449(5) Uani 1 1 d . . .
Ag6 Ag 0.14743(13) 0.79306(14) 0.90927(8) 0.0408(5) Uani 1 1 d . . .
Ag7 Ag 0.34624(15) 0.50198(14) 0.55517(9) 0.0465(5) Uani 1 1 d . . .
Ag8 Ag 0.53209(15) 0.49050(14) 0.59830(9) 0.0463(5) Uani 1 1 d . . .
Ag9 Ag 0.34665(14) 0.79707(15) 0.84338(8) 0.0469(5) Uani 1 1 d . . .
Ag10 Ag 0.15212(14) 0.78444(15) 0.65558(11) 0.0528(6) Uani 1 1 d . . .
Ag11 Ag 0.21618(15) 0.57020(15) 0.65922(11) 0.0565(6) Uani 1 1 d . . .
Ag12 Ag 0.0376(2) 1.09593(17) 0.88098(10) 0.0681(8) Uani 1 1 d . . .
Ag13 Ag 0.03592(17) 0.77273(16) 0.79989(10) 0.0554(6) Uani 1 1 d . . .
Ag14 Ag 0.21765(15) 0.98961(19) 0.80641(14) 0.0731(8) Uani 1 1 d . . .
Ag15 Ag 0.1853(3) 0.8691(2) 0.99532(11) 0.1015(13) Uani 1 1 d . . .
Ag16 Ag 0.42071(13) 0.81512(13) 0.68889(8) 0.0373(4) Uani 1 1 d . . .
Ag17 Ag 0.37686(14) 0.65086(12) 0.59075(8) 0.0388(5) Uani 1 1 d . . .
O11 O 0.5255(13) 0.7072(11) 0.5461(9) 0.054(5) Uani 1 1 d U . .
O12 O 0.5754(17) 0.5992(12) 0.5031(8) 0.060(5) Uani 1 1 d U . .
C11 C 0.5687(19) 0.6733(16) 0.5066(12) 0.044(5) Uani 1 1 d U . .
C12 C 0.629(2) 0.7326(18) 0.4573(13) 0.092(8) Uani 1 1 d DU . .
F11 F 0.587(2) 0.8192(15) 0.4358(14) 0.146(11) Uani 1 1 d DU . .
F12 F 0.704(2) 0.746(3) 0.4778(15) 0.165(12) Uani 1 1 d DU . .
F13 F 0.6757(19) 0.7004(18) 0.4146(12) 0.122(9) Uani 1 1 d DU . .
O21 O 0.1016(15) 0.6302(13) 0.7235(9) 0.060(5) Uani 1 1 d U . .
O22 O -0.0350(16) 0.6712(16) 0.7787(9) 0.065(5) Uani 1 1 d U . .
C21 C 0.017(2) 0.6247(19) 0.7452(13) 0.049(6) Uani 1 1 d U . .
C22 C -0.042(2) 0.5759(19) 0.7211(14) 0.054(7) Uani 1 1 d U . .
F21 F -0.1053(17) 0.5445(16) 0.7612(10) 0.100(7) Uani 1 1 d U . .
F22 F -0.0798(15) 0.6302(14) 0.6717(9) 0.088(6) Uani 1 1 d U . .
F23 F 0.0248(14) 0.5042(12) 0.7066(10) 0.082(6) Uani 1 1 d U . .
O31 O 0.5177(16) 0.604(2) 0.7357(10) 0.084(7) Uani 1 1 d U . .
O32 O 0.4724(17) 0.6918(16) 0.7979(16) 0.100(8) Uani 1 1 d U . .
C31 C 0.5183(18) 0.636(2) 0.7762(17) 0.062(7) Uani 1 1 d U . .
C32 C 0.603(4) 0.579(3) 0.816(2) 0.113(12) Uani 1 1 d U . .
F31 F 0.659(3) 0.617(3) 0.828(2) 0.190(15) Uani 1 1 d U . .
F32 F 0.646(2) 0.500(2) 0.8027(15) 0.181(15) Uani 1 1 d U . .
F33 F 0.566(4) 0.545(2) 0.8735(15) 0.22(2) Uani 1 1 d U . .
O41 O 0.2017(17) 1.035(2) 0.9343(12) 0.113(9) Uani 1 1 d U . .
O42 O 0.3060(16) 1.037(2) 0.8503(11) 0.095(7) Uani 1 1 d U . .
C41 C 0.281(3) 1.046(3) 0.9029(16) 0.079(6) Uani 1 1 d U . .
C42 C 0.348(3) 1.080(3) 0.9341(18) 0.092(7) Uani 1 1 d U . .
F41 F 0.442(2) 1.051(2) 0.9150(13) 0.137(9) Uani 1 1 d U . .
F42 F 0.341(2) 1.049(2) 0.9923(12) 0.130(9) Uani 1 1 d U . .
F43 F 0.323(2) 1.1731(15) 0.9139(9) 0.122(8) Uani 1 1 d U . .
O51 O 0.1564(17) 1.0010(16) 1.0970(10) 0.088(8) Uani 1 1 d U . .
O52 O 0.2541(19) 0.8792(18) 1.0731(10) 0.084(7) Uani 1 1 d U . .
C51 C 0.226(2) 0.932(3) 1.1050(14) 0.067(7) Uani 1 1 d U . .
C52 C 0.291(4) 0.904(4) 1.159(2) 0.111(9) Uani 1 1 d U . .
F51 F 0.236(3) 0.861(3) 1.2078(13) 0.172(12) Uani 1 1 d U . .
F52 F 0.371(3) 0.848(3) 1.1500(16) 0.184(13) Uani 1 1 d U . .
F53 F 0.306(3) 0.969(3) 1.1687(14) 0.168(11) Uani 1 1 d U . .
O61 O 0.3039(14) 0.5724(12) 0.7988(8) 0.048(4) Uani 1 1 d U . .
O62 O 0.2225(11) 0.6893(11) 0.8305(6) 0.035(4) Uani 1 1 d U . .
C61 C 0.253(3) 0.608(2) 0.8351(16) 0.081(7) Uani 1 1 d U . .
C62 C 0.225(2) 0.5478(17) 0.8939(13) 0.095(6) Uani 1 1 d DU . .
F61 F 0.202(2) 0.5742(17) 0.9423(10) 0.136(8) Uani 1 1 d DU . .
F62 F 0.153(2) 0.507(2) 0.8938(13) 0.148(9) Uani 1 1 d DU . .
F63 F 0.283(2) 0.4666(14) 0.9093(10) 0.121(8) Uani 1 1 d DU . .
O71 O 0.072(2) 0.780(2) 0.5833(14) 0.111(9) Uiso 1 1 d DU . .
O72 O 0.1142(17) 0.6352(16) 0.5821(10) 0.075(6) Uiso 1 1 d DU . .
C71 C 0.068(3) 0.7170(19) 0.5631(17) 0.094(9) Uiso 1 1 d DU . .
C72 C 0.005(3) 0.745(3) 0.5105(18) 0.138(13) Uiso 1 1 d DU . .
F71 F 0.060(4) 0.770(4) 0.459(2) 0.224(17) Uiso 1 1 d DU . .
F72 F -0.086(4) 0.788(3) 0.525(2) 0.236(18) Uiso 1 1 d DU . .
F73 F -0.024(3) 0.672(3) 0.5088(19) 0.195(15) Uiso 1 1 d DU . .
O81 O 0.3580(12) 0.6002(10) 0.4555(7) 0.040(4) Uani 1 1 d U . .
O82 O 0.3193(13) 0.7182(10) 0.4938(7) 0.041(4) Uani 1 1 d U . .
C81 C 0.3405(17) 0.6802(16) 0.4503(10) 0.036(5) Uani 1 1 d U . .
C82 C 0.331(4) 0.745(3) 0.3899(16) 0.087(8) Uani 1 1 d U . .
F81 F 0.235(3) 0.779(3) 0.3761(14) 0.170(12) Uani 1 1 d U . .
F82 F 0.358(2) 0.8190(16) 0.3760(10) 0.121(8) Uani 1 1 d U . .
F83 F 0.366(2) 0.7069(15) 0.3467(9) 0.121(9) Uani 1 1 d U . .
C111 C 0.0776(15) 0.8818(16) 0.7101(10) 0.034(5) Uani 1 1 d U . .
C112 C 0.0009(17) 0.9032(13) 0.6879(12) 0.039(5) Uani 1 1 d U . .
C113 C -0.0966(19) 0.941(2) 0.6649(18) 0.071(8) Uani 1 1 d U . .
C114 C -0.084(3) 1.009(2) 0.603(2) 0.104(13) Uani 1 1 d U . .
H11A H -0.0583 1.0589 0.6060 0.156 Uiso 1 1 calc R . .
H11B H -0.1484 1.0346 0.5855 0.156 Uiso 1 1 calc R . .
H11C H -0.0375 0.9785 0.5764 0.156 Uiso 1 1 calc R . .
C115 C -0.163(3) 0.993(3) 0.706(2) 0.111(13) Uani 1 1 d U . .
H11D H -0.1362 1.0441 0.7050 0.167 Uiso 1 1 calc R . .
H11E H -0.1659 0.9515 0.7474 0.167 Uiso 1 1 calc R . .
H11F H -0.2301 1.0154 0.6924 0.167 Uiso 1 1 calc R . .
C116 C -0.145(2) 0.867(2) 0.6664(19) 0.084(10) Uani 1 1 d U . .
H11G H -0.1517 0.8271 0.7079 0.126 Uiso 1 1 calc R . .
H11H H -0.1043 0.8312 0.6410 0.126 Uiso 1 1 calc R . .
H11I H -0.2109 0.8938 0.6514 0.126 Uiso 1 1 calc R . .
C211 C 0.3415(19) 0.9068(16) 0.7518(9) 0.038(5) Uani 1 1 d U . .
C212 C 0.4231(19) 0.9229(17) 0.7454(10) 0.040(5) Uani 1 1 d U . .
C213 C 0.5151(16) 0.9641(15) 0.7337(10) 0.050(6) Uani 1 1 d DU . .
C214 C 0.585(2) 0.886(3) 0.7730(17) 0.089(11) Uani 1 1 d DU . .
H21A H 0.5959 0.8321 0.7593 0.134 Uiso 1 1 calc R . .
H21B H 0.5565 0.8717 0.8148 0.134 Uiso 1 1 calc R . .
H21C H 0.6486 0.9024 0.7703 0.134 Uiso 1 1 calc R . .
C215 C 0.487(2) 1.0548(18) 0.7468(14) 0.067(8) Uani 1 1 d DU . .
H21D H 0.5462 1.0804 0.7395 0.101 Uiso 1 1 calc R . .
H21E H 0.4610 1.0456 0.7889 0.101 Uiso 1 1 calc R . .
H21F H 0.4368 1.0970 0.7204 0.101 Uiso 1 1 calc R . .
C216 C 0.556(2) 0.979(2) 0.6686(13) 0.070(8) Uani 1 1 d DU . .
H21G H 0.5765 0.9209 0.6601 0.105 Uiso 1 1 calc R . .
H21H H 0.6137 1.0069 0.6614 0.105 Uiso 1 1 calc R . .
H21I H 0.5051 1.0202 0.6423 0.105 Uiso 1 1 calc R . .
C311 C 0.0587(19) 1.0689(19) 0.7989(14) 0.055(7) Uani 1 1 d U . .
C312 C 0.0644(19) 1.1321(17) 0.7514(10) 0.043(5) Uani 1 1 d DU . .
C313 C 0.068(2) 1.210(2) 0.6929(11) 0.058(7) Uani 1 1 d DU . .
C314 C 0.126(4) 1.271(3) 0.7007(16) 0.102(13) Uani 1 1 d U . .
H31A H 0.1919 1.2363 0.7120 0.154 Uiso 1 1 calc R . .
H31B H 0.0912 1.2976 0.7325 0.154 Uiso 1 1 calc R . .
H31C H 0.1311 1.3201 0.6629 0.154 Uiso 1 1 calc R . .
C315 C 0.121(2) 1.169(3) 0.6459(12) 0.075(10) Uani 1 1 d U . .
H31D H 0.0832 1.1302 0.6396 0.113 Uiso 1 1 calc R . .
H31E H 0.1867 1.1332 0.6584 0.113 Uiso 1 1 calc R . .
H31F H 0.1294 1.2181 0.6083 0.113 Uiso 1 1 calc R . .
C316 C -0.032(3) 1.254(3) 0.6772(14) 0.098(13) Uani 1 1 d U . .
H31G H -0.0651 1.2102 0.6722 0.147 Uiso 1 1 calc R . .
H31H H -0.0310 1.3043 0.6395 0.147 Uiso 1 1 calc R . .
H31I H -0.0692 1.2787 0.7094 0.147 Uiso 1 1 calc R . .
C411 C 0.376(2) 0.495(2) 0.6455(13) 0.048(6) Uani 1 1 d U . .
C412 C 0.375(2) 0.445(2) 0.6931(14) 0.057(7) Uani 1 1 d U . .
C413 C 0.373(2) 0.3661(18) 0.7516(13) 0.054(7) Uani 1 1 d U . .
C414 C 0.268(2) 0.3788(18) 0.7850(11) 0.052(7) Uani 1 1 d U . .
H41A H 0.2197 0.3765 0.7602 0.078 Uiso 1 1 calc R . .
H41B H 0.2506 0.4378 0.7927 0.078 Uiso 1 1 calc R . .
H41C H 0.2675 0.3299 0.8233 0.078 Uiso 1 1 calc R . .
C415 C 0.398(3) 0.2778(18) 0.7387(15) 0.068(9) Uani 1 1 d U . .
H41D H 0.3500 0.2779 0.7126 0.103 Uiso 1 1 calc R . .
H41E H 0.3948 0.2282 0.7765 0.103 Uiso 1 1 calc R . .
H41F H 0.4646 0.2688 0.7185 0.103 Uiso 1 1 calc R . .
C416 C 0.446(2) 0.370(2) 0.7914(13) 0.068(9) Uani 1 1 d U . .
H41G H 0.5126 0.3624 0.7710 0.102 Uiso 1 1 calc R . .
H41H H 0.4447 0.3204 0.8295 0.102 Uiso 1 1 calc R . .
H41I H 0.4270 0.4284 0.7995 0.102 Uiso 1 1 calc R . .
C511 C 0.284(2) 0.778(2) 0.9397(11) 0.056(6) Uani 1 1 d U . .
C512 C 0.364(2) 0.757(2) 0.9596(13) 0.055(6) Uani 1 1 d U . .
C513 C 0.454(2) 0.729(2) 0.9910(14) 0.064(6) Uani 1 1 d U . .
C514 C 0.498(3) 0.809(3) 0.9875(18) 0.088(10) Uani 1 1 d U . .
H51A H 0.5213 0.8369 0.9457 0.132 Uiso 1 1 calc R . .
H51B H 0.5546 0.7861 1.0125 0.132 Uiso 1 1 calc R . .
H51C H 0.4481 0.8537 1.0022 0.132 Uiso 1 1 calc R . .
C515 C 0.427(3) 0.688(3) 1.0585(13) 0.095(12) Uani 1 1 d U . .
H51D H 0.3986 0.6351 1.0647 0.142 Uiso 1 1 calc R . .
H51E H 0.3792 0.7333 1.0738 0.142 Uiso 1 1 calc R . .
H51F H 0.4874 0.6679 1.0799 0.142 Uiso 1 1 calc R . .
C516 C 0.527(3) 0.658(3) 0.9700(19) 0.089(10) Uani 1 1 d U . .
H51G H 0.4959 0.6089 0.9720 0.134 Uiso 1 1 calc R . .
H51H H 0.5826 0.6334 0.9958 0.134 Uiso 1 1 calc R . .
H51I H 0.5524 0.6848 0.9285 0.134 Uiso 1 1 calc R . .
C611 C 0.0018(19) 0.8111(17) 0.8893(10) 0.041(6) Uani 1 1 d U . .
C612 C -0.0622(15) 0.7657(16) 0.9017(9) 0.032(5) Uani 1 1 d U . .
C613 C -0.1420(17) 0.7150(14) 0.9255(10) 0.052(6) Uani 1 1 d DU . .
C614 C -0.213(2) 0.750(3) 0.8754(14) 0.083(10) Uani 1 1 d DU . .
H61A H -0.2444 0.8145 0.8702 0.124 Uiso 1 1 calc R . .
H61B H -0.2649 0.7147 0.8865 0.124 Uiso 1 1 calc R . .
H61C H -0.1765 0.7436 0.8377 0.124 Uiso 1 1 calc R . .
C615 C -0.193(2) 0.735(2) 0.9835(14) 0.073(9) Uani 1 1 d DU . .
H61D H -0.2177 0.8011 0.9753 0.110 Uiso 1 1 calc R . .
H61E H -0.1450 0.7129 1.0140 0.110 Uiso 1 1 calc R . .
H61F H -0.2483 0.7047 0.9982 0.110 Uiso 1 1 calc R . .
C616 C -0.102(2) 0.6133(16) 0.9333(14) 0.068(9) Uani 1 1 d DU . .
H61G H -0.0726 0.6050 0.8945 0.102 Uiso 1 1 calc R . .
H61H H -0.1569 0.5816 0.9479 0.102 Uiso 1 1 calc R . .
H61I H -0.0520 0.5882 0.9624 0.102 Uiso 1 1 calc R . .
C711 C -0.020(2) 1.1410(19) 0.9621(11) 0.056(6) Uani 1 1 d U . .
C712 C -0.047(2) 1.219(2) 0.9279(11) 0.057(6) Uani 1 1 d U . .
C713 C -0.068(2) 1.315(2) 0.8919(13) 0.071(9) Uani 1 1 d U . .
C714 C 0.028(2) 1.344(3) 0.8618(13) 0.081(11) Uani 1 1 d U . .
H71A H 0.0671 1.3439 0.8926 0.122 Uiso 1 1 calc R . .
H71B H 0.0122 1.4058 0.8335 0.122 Uiso 1 1 calc R . .
H71C H 0.0655 1.3017 0.8402 0.122 Uiso 1 1 calc R . .
C715 C -0.112(3) 1.3721(19) 0.9318(18) 0.097(13) Uani 1 1 d U . .
H71D H -0.0640 1.3641 0.9601 0.145 Uiso 1 1 calc R . .
H71E H -0.1721 1.3536 0.9542 0.145 Uiso 1 1 calc R . .
H71F H -0.1285 1.4363 0.9076 0.145 Uiso 1 1 calc R . .
C716 C -0.132(2) 1.321(3) 0.8429(14) 0.084(11) Uani 1 1 d U . .
H71G H -0.1947 1.3030 0.8619 0.126 Uiso 1 1 calc R . .
H71H H -0.0964 1.2789 0.8201 0.126 Uiso 1 1 calc R . .
H71I H -0.1467 1.3829 0.8156 0.126 Uiso 1 1 calc R . .
C811 C 0.3251(17) 0.7693(17) 0.6322(10) 0.036(4) Uani 1 1 d U . .
C812 C 0.3220(17) 0.8413(16) 0.5956(9) 0.035(4) Uani 1 1 d DU . .
C813 C 0.3039(16) 0.9334(17) 0.5459(10) 0.054(5) Uani 1 1 d DU . .
C814 C 0.361(2) 0.930(3) 0.4883(13) 0.088(9) Uani 1 1 d DU . .
H81A H 0.4309 0.9004 0.4955 0.132 Uiso 1 1 calc R . .
H81B H 0.3574 0.9917 0.4608 0.132 Uiso 1 1 calc R . .
H81C H 0.3343 0.8945 0.4704 0.132 Uiso 1 1 calc R . .
C815 C 0.337(3) 0.994(3) 0.5707(17) 0.103(10) Uani 1 1 d DU . .
H81D H 0.4072 0.9705 0.5782 0.155 Uiso 1 1 calc R . .
H81E H 0.2975 0.9971 0.6084 0.155 Uiso 1 1 calc R . .
H81F H 0.3285 1.0556 0.5417 0.155 Uiso 1 1 calc R . .
C816 C 0.197(2) 0.971(3) 0.5345(15) 0.105(11) Uani 1 1 d DU . .
H81G H 0.1894 1.0298 0.5027 0.158 Uiso 1 1 calc R . .
H81H H 0.1583 0.9798 0.5714 0.158 Uiso 1 1 calc R . .
H81I H 0.1720 0.9285 0.5219 0.158 Uiso 1 1 calc R . .
O1S O 0.1799(18) 0.497(2) 0.5401(15) 0.101(9) Uani 1 1 d U . .
C1S C 0.157(3) 0.496(4) 0.478(2) 0.134(17) Uani 1 1 d U . .
H1SA H 0.0866 0.4965 0.4792 0.200 Uiso 1 1 calc R . .
H1SB H 0.1976 0.4414 0.4691 0.200 Uiso 1 1 calc R . .
H1SC H 0.1721 0.5504 0.4466 0.200 Uiso 1 1 calc R . .
O2S O 0.6346(17) 0.500(2) 0.6669(13) 0.107(10) Uani 1 1 d U . .
C2S C 0.718(3) 0.445(4) 0.686(2) 0.123(16) Uani 1 1 d U . .
H2SA H 0.7413 0.4660 0.7149 0.184 Uiso 1 1 calc R . .
H2SB H 0.7676 0.4440 0.6522 0.184 Uiso 1 1 calc R . .
H2SC H 0.7063 0.3835 0.7063 0.184 Uiso 1 1 calc R . .
O3S O 0.5620(12) 0.7967(16) 0.6182(10) 0.068(6) Uani 1 1 d U . .
C3S C 0.663(2) 0.743(3) 0.6390(19) 0.085(11) Uani 1 1 d U . .
H3SA H 0.7111 0.7435 0.6039 0.128 Uiso 1 1 calc R . .
H3SB H 0.6594 0.6804 0.6619 0.128 Uiso 1 1 calc R . .
H3SC H 0.6840 0.7713 0.6646 0.128 Uiso 1 1 calc R . .

loop_
_atom_site_aniso_label
_atom_site_aniso_U_11
_atom_site_aniso_U_22
_atom_site_aniso_U_33
_atom_site_aniso_U_23
_atom_site_aniso_U_13
_atom_site_aniso_U_12
Ag1 0.0327(18) 0.055(2) 0.0316(19) -0.0028(18) -0.0022(15) -0.0114(17)
Ag2 0.043(2) 0.039(2) 0.047(2) -0.0090(19) -0.0028(17) -0.0042(17)
Ag3 0.0252(8) 0.0523(11) 0.0404(10) -0.0210(9) -0.0037(7) -0.0136(8)
Ag4 0.0674(13) 0.0376(10) 0.0277(9) -0.0076(8) -0.0017(9) -0.0220(9)
Ag5 0.0482(11) 0.0447(11) 0.0460(11) -0.0097(10) -0.0115(9) -0.0180(9)
Ag6 0.0357(9) 0.0546(12) 0.0360(10) -0.0140(9) -0.0036(8) -0.0160(9)
Ag7 0.0599(12) 0.0485(11) 0.0409(11) -0.0265(10) 0.0054(9) -0.0177(10)
Ag8 0.0473(11) 0.0457(11) 0.0460(12) -0.0205(10) 0.0009(9) -0.0051(9)
Ag9 0.0399(10) 0.0638(13) 0.0319(10) -0.0122(10) 0.0018(8) -0.0089(9)
Ag10 0.0382(10) 0.0596(13) 0.0750(15) -0.0411(12) 0.0118(10) -0.0184(10)
Ag11 0.0387(11) 0.0508(12) 0.0773(16) -0.0205(12) 0.0058(10) -0.0105(9)
Ag12 0.108(2) 0.0590(14) 0.0501(13) -0.0365(12) 0.0322(13) -0.0386(14)
Ag13 0.0669(14) 0.0585(13) 0.0458(12) -0.0270(11) 0.0046(10) -0.0134(11)
Ag14 0.0345(11) 0.0909(18) 0.125(2) -0.0835(18) 0.0010(12) -0.0058(11)
Ag15 0.197(4) 0.101(2) 0.0449(14) -0.0372(16) 0.0260(18) -0.101(3)
Ag16 0.0381(9) 0.0411(10) 0.0400(10) -0.0223(9) -0.0039(8) -0.0077(8)
Ag17 0.0502(11) 0.0311(9) 0.0376(10) -0.0179(8) 0.0100(8) -0.0122(8)
O11 0.049(10) 0.036(9) 0.089(14) -0.044(10) 0.030(9) -0.019(8)
O12 0.119(16) 0.034(9) 0.034(9) -0.025(8) 0.022(10) -0.025(10)
C11 0.054(13) 0.032(11) 0.060(14) -0.032(11) 0.012(11) -0.020(10)
C12 0.092(17) 0.081(15) 0.129(19) -0.069(15) 0.048(16) -0.048(14)
F11 0.134(19) 0.064(13) 0.19(2) -0.004(15) 0.084(18) -0.037(14)
F12 0.12(2) 0.20(3) 0.18(3) -0.04(2) 0.020(19) -0.08(2)
F13 0.115(16) 0.126(18) 0.15(2) -0.091(16) 0.069(15) -0.054(15)
O21 0.061(12) 0.047(11) 0.065(13) -0.010(10) 0.001(10) -0.012(9)
O22 0.071(13) 0.086(15) 0.044(11) -0.025(11) 0.008(9) -0.032(12)
C21 0.058(14) 0.047(13) 0.054(14) -0.023(11) -0.012(12) -0.016(11)
C22 0.066(16) 0.044(14) 0.066(16) -0.037(13) -0.007(14) -0.008(13)
F21 0.100(15) 0.107(16) 0.105(16) -0.023(14) 0.025(13) -0.075(14)
F22 0.097(14) 0.082(13) 0.081(13) 0.006(12) -0.052(12) -0.026(12)
F23 0.081(12) 0.067(11) 0.121(16) -0.065(12) 0.013(11) -0.023(10)
O31 0.056(13) 0.12(2) 0.067(15) -0.022(15) -0.016(11) -0.008(13)
O32 0.061(13) 0.057(13) 0.19(3) -0.054(16) -0.015(15) -0.010(11)
C31 0.023(11) 0.070(16) 0.13(2) -0.076(15) -0.001(13) -0.015(11)
C32 0.11(2) 0.11(2) 0.14(3) -0.10(2) -0.03(2) 0.04(2)
F31 0.13(2) 0.19(3) 0.27(4) -0.11(3) -0.12(3) 0.04(2)
F32 0.20(3) 0.15(2) 0.18(3) -0.11(2) -0.12(2) 0.13(2)
F33 0.35(5) 0.13(2) 0.11(2) -0.05(2) 0.01(3) 0.09(3)
O41 0.051(12) 0.143(18) 0.092(15) 0.044(15) -0.001(11) -0.037(13)
O42 0.053(11) 0.165(18) 0.075(13) -0.061(13) 0.035(10) -0.030(12)
C41 0.071(12) 0.115(14) 0.072(12) -0.048(12) 0.021(10) -0.048(11)
C42 0.131(16) 0.103(15) 0.081(14) -0.079(12) 0.029(13) -0.049(14)
F41 0.104(17) 0.21(3) 0.14(2) -0.075(19) -0.001(15) -0.083(18)
F42 0.19(2) 0.126(19) 0.097(16) -0.054(15) 0.016(17) -0.066(18)
F43 0.27(3) 0.074(13) 0.064(12) -0.032(11) -0.020(15) -0.086(16)
O51 0.082(14) 0.073(14) 0.048(12) 0.007(11) 0.000(10) 0.054(12)
O52 0.101(17) 0.088(16) 0.061(14) -0.014(13) -0.022(12) -0.019(14)
C51 0.052(13) 0.115(18) 0.061(13) -0.059(13) -0.002(11) -0.025(13)
C52 0.113(17) 0.16(2) 0.091(15) -0.079(15) -0.022(15) -0.019(16)
F51 0.22(3) 0.21(3) 0.088(18) -0.07(2) -0.014(19) -0.01(2)
F52 0.14(2) 0.26(3) 0.16(2) -0.07(2) -0.11(2) 0.00(2)
F53 0.21(3) 0.22(3) 0.14(2) -0.11(2) -0.050(19) -0.04(2)
O61 0.068(11) 0.038(9) 0.037(9) -0.018(8) 0.002(8) -0.006(8)
O62 0.039(9) 0.040(9) 0.022(8) -0.001(7) -0.001(6) -0.013(7)
C61 0.130(15) 0.055(12) 0.061(12) -0.005(11) -0.002(12) -0.048(12)
C62 0.150(14) 0.063(11) 0.065(11) -0.004(10) 0.012(11) -0.042(11)
F61 0.217(19) 0.086(13) 0.066(12) -0.009(11) 0.035(14) -0.016(14)
F62 0.176(18) 0.125(16) 0.114(15) 0.018(14) 0.017(15) -0.072(15)
F63 0.171(17) 0.058(11) 0.074(12) 0.021(11) 0.022(13) 0.002(12)
O81 0.055(10) 0.018(7) 0.042(9) -0.017(7) -0.002(8) 0.010(7)
O82 0.074(11) 0.024(8) 0.029(8) -0.015(7) -0.006(8) -0.008(8)
C81 0.044(12) 0.034(11) 0.026(10) -0.004(9) 0.000(9) -0.013(9)
C82 0.138(19) 0.088(17) 0.057(14) -0.032(13) -0.027(15) -0.037(16)
F81 0.17(3) 0.18(3) 0.12(2) 0.02(2) -0.06(2) -0.02(2)
F82 0.22(2) 0.083(14) 0.086(15) -0.020(13) -0.019(16) -0.081(16)
F83 0.21(2) 0.066(12) 0.060(12) -0.027(11) 0.009(14) 0.019(15)
C111 0.019(10) 0.038(12) 0.038(12) -0.006(10) 0.013(9) -0.012(9)
C112 0.035(11) 0.011(9) 0.060(14) 0.004(10) -0.024(11) 0.004(8)
C113 0.030(11) 0.063(15) 0.13(2) -0.022(14) -0.051(13) -0.006(11)
C114 0.059(18) 0.060(19) 0.17(3) 0.01(2) -0.06(2) 0.011(16)
C115 0.046(18) 0.11(3) 0.16(3) -0.02(3) -0.01(2) -0.010(18)
C116 0.060(17) 0.09(2) 0.13(3) -0.05(2) -0.055(18) -0.019(16)
C211 0.056(14) 0.036(12) 0.017(10) -0.005(10) 0.009(10) -0.015(11)
C212 0.056(14) 0.042(12) 0.028(11) -0.006(10) -0.007(10) -0.027(11)
C213 0.043(11) 0.068(13) 0.063(13) -0.021(12) -0.014(10) -0.042(11)
C214 0.054(18) 0.10(2) 0.10(2) -0.01(2) -0.007(17) -0.027(18)
C215 0.10(2) 0.054(16) 0.065(18) -0.014(15) 0.007(16) -0.052(16)
C216 0.064(17) 0.09(2) 0.066(18) -0.040(17) 0.015(15) -0.025(16)
C311 0.043(14) 0.044(14) 0.073(18) -0.021(14) 0.024(13) -0.015(12)
C312 0.049(13) 0.048(13) 0.041(13) -0.030(11) 0.003(11) -0.011(11)
C313 0.075(17) 0.064(16) 0.028(13) 0.000(13) 0.010(12) -0.031(14)
C314 0.16(4) 0.10(3) 0.05(2) -0.01(2) 0.00(2) -0.06(3)
C315 0.069(19) 0.13(3) 0.030(14) -0.042(18) 0.029(13) -0.03(2)
C316 0.11(3) 0.12(3) 0.031(16) 0.00(2) -0.020(18) 0.01(2)
C411 0.054(15) 0.052(15) 0.046(15) -0.029(13) 0.013(12) -0.020(12)
C412 0.051(14) 0.047(14) 0.048(15) 0.002(13) 0.013(12) 0.001(12)
C413 0.072(16) 0.032(12) 0.051(15) -0.012(12) 0.004(13) -0.009(12)
C414 0.09(2) 0.044(15) 0.024(12) -0.001(12) 0.011(13) -0.037(15)
C415 0.10(2) 0.026(13) 0.08(2) -0.015(15) -0.009(18) -0.004(15)
C416 0.068(19) 0.051(17) 0.047(17) 0.003(15) 0.009(15) 0.018(15)
C511 0.067(15) 0.081(16) 0.016(10) -0.007(12) -0.005(10) -0.020(14)
C512 0.055(12) 0.070(13) 0.049(12) -0.012(11) -0.001(10) -0.037(11)
C513 0.063(13) 0.088(15) 0.059(12) -0.031(12) -0.020(11) -0.028(12)
C514 0.08(2) 0.09(2) 0.09(2) -0.01(2) -0.028(19) -0.022(19)
C515 0.09(2) 0.12(3) 0.035(15) -0.012(18) -0.016(15) 0.03(2)
C516 0.07(2) 0.11(2) 0.11(2) -0.07(2) -0.014(18) 0.000(19)
C611 0.054(14) 0.037(13) 0.028(12) -0.008(11) 0.002(10) -0.009(11)
C612 0.020(9) 0.047(12) 0.022(10) -0.005(10) -0.005(8) -0.003(9)
C613 0.055(13) 0.050(13) 0.044(13) 0.008(11) -0.004(11) -0.029(11)
C614 0.056(17) 0.12(2) 0.068(19) 0.009(19) -0.007(15) -0.053(17)
C615 0.048(16) 0.074(19) 0.09(2) -0.012(18) 0.007(15) -0.029(15)
C616 0.11(2) 0.039(14) 0.057(17) 0.020(13) -0.018(16) -0.050(15)
C711 0.084(14) 0.052(12) 0.032(11) -0.039(10) -0.016(10) 0.023(11)
C712 0.080(14) 0.057(12) 0.026(11) -0.033(10) -0.005(10) 0.025(11)
C713 0.072(17) 0.074(18) 0.039(15) -0.007(14) 0.030(13) -0.002(15)
C714 0.07(2) 0.14(3) 0.039(16) -0.01(2) -0.019(15) -0.04(2)
C715 0.15(3) 0.019(14) 0.10(3) -0.010(17) 0.00(3) -0.005(18)
C716 0.049(17) 0.13(3) 0.044(17) -0.01(2) -0.004(14) 0.017(18)
C811 0.039(9) 0.048(10) 0.040(10) -0.029(8) 0.005(8) -0.028(9)
C812 0.042(8) 0.053(9) 0.033(9) -0.027(7) 0.003(7) -0.034(8)
C813 0.066(9) 0.061(10) 0.042(9) -0.021(8) 0.003(8) -0.025(9)
C814 0.107(18) 0.086(17) 0.049(14) -0.011(14) 0.003(14) -0.003(16)
C815 0.121(19) 0.092(18) 0.089(18) -0.029(16) 0.007(17) -0.017(17)
C816 0.096(17) 0.101(18) 0.078(17) 0.018(16) -0.002(16) -0.013(17)
O1S 0.070(15) 0.11(2) 0.15(3) -0.07(2) -0.027(16) -0.011(15)
C1S 0.09(3) 0.15(4) 0.15(4) -0.05(4) -0.04(3) 0.01(3)
O2S 0.051(13) 0.20(3) 0.12(2) -0.10(2) -0.018(14) -0.039(17)
C2S 0.07(2) 0.18(4) 0.18(4) -0.15(3) -0.02(3) 0.00(3)
O3S 0.030(9) 0.095(16) 0.101(16) -0.076(14) 0.007(10) 0.001(10)
C3S 0.054(18) 0.08(2) 0.14(3) -0.06(2) -0.03(2) 0.000(17)

loop_
_atom_type_symbol
_atom_type_description
_atom_type_scat_dispersion_real
_atom_type_scat_dispersion_imag
_atom_type_scat_source
C C 0.0033 0.0016 'International Tables Vol C Tables 4.2.6.8 and 6.1.1.4'
H H 0.0000 0.0000 'International Tables Vol C Tables 4.2.6.8 and 6.1.1.4'
O O 0.0106 0.0060 'International Tables Vol C Tables 4.2.6.8 and 6.1.1.4'
F F 0.0171 0.0103 'International Tables Vol C Tables 4.2.6.8 and 6.1.1.4'
Ag Ag -0.8971 1.1015 'International Tables Vol C Tables 4.2.6.8 and 6.1.1.4'

loop_
_geom_angle_atom_site_label_1
_geom_angle_atom_site_label_2
_geom_angle_atom_site_label_3
_geom_angle
_geom_angle_site_symmetry_1
_geom_angle_site_symmetry_3
_geom_angle_publ_flag
Ag2 Ag1 O51 108.8(9) 2_577 . ?
Ag2 Ag1 C711 70.0(7) 2_577 . ?
O51 Ag1 C711 175.2(10) . . ?
Ag2 Ag1 Ag2 24.2(3) 2_577 . ?
O51 Ag1 Ag2 122.3(9) . . ?
C711 Ag1 Ag2 58.5(9) . . ?
Ag2 Ag1 Ag5 118.1(3) 2_577 2_577 ?
O51 Ag1 Ag5 63.6(6) . 2_577 ?
C711 Ag1 Ag5 121.1(7) . 2_577 ?
Ag2 Ag1 Ag5 103.97(14) . 2_577 ?
Ag2 Ag1 Ag12 62.5(2) 2_577 2_577 ?
O51 Ag1 Ag12 75.1(8) . 2_577 ?
C711 Ag1 Ag12 107.9(9) . 2_577 ?
Ag2 Ag1 Ag12 55.76(12) . 2_577 ?
Ag5 Ag1 Ag12 56.21(8) 2_577 2_577 ?
Ag1 Ag2 Ag2 136.1(4) 2_577 2_577 ?
Ag1 Ag2 C711 71.6(7) 2_577 2_577 ?
Ag2 Ag2 C711 82.4(9) 2_577 2_577 ?
Ag1 Ag2 C711 138.4(6) 2_577 . ?
Ag2 Ag2 C711 55.9(7) 2_577 . ?
C711 Ag2 C711 138.3(6) 2_577 . ?
Ag1 Ag2 O41 90.0(9) 2_577 2_577 ?
Ag2 Ag2 O41 124.4(8) 2_577 2_577 ?
C711 Ag2 O41 87.9(11) 2_577 2_577 ?
C711 Ag2 O41 114.2(10) . 2_577 ?
Ag1 Ag2 Ag15 122.3(3) 2_577 2_577 ?
Ag2 Ag2 Ag15 99.8(3) 2_577 2_577 ?
C711 Ag2 Ag15 143.2(7) 2_577 2_577 ?
C711 Ag2 Ag15 56.3(7) . 2_577 ?
O41 Ag2 Ag15 60.4(7) 2_577 2_577 ?
Ag1 Ag2 Ag1 155.8(3) 2_577 . ?
Ag2 Ag2 Ag1 19.7(2) 2_577 . ?
C711 Ag2 Ag1 94.3(8) 2_577 . ?
C711 Ag2 Ag1 46.0(6) . . ?
O41 Ag2 Ag1 109.5(8) 2_577 . ?
Ag15 Ag2 Ag1 80.83(16) 2_577 . ?
Ag1 Ag2 Ag12 110.8(3) 2_577 2_577 ?
Ag2 Ag2 Ag12 75.1(3) 2_577 2_577 ?
C711 Ag2 Ag12 50.9(6) 2_577 2_577 ?
C711 Ag2 Ag12 110.8(6) . 2_577 ?
O41 Ag2 Ag12 57.3(6) 2_577 2_577 ?
Ag15 Ag2 Ag12 93.81(14) 2_577 2_577 ?
Ag1 Ag2 Ag12 71.04(14) . 2_577 ?
Ag1 Ag2 Ag12 93.2(2) 2_577 . ?
Ag2 Ag2 Ag12 72.0(3) 2_577 . ?
C711 Ag2 Ag12 123.1(8) 2_577 . ?
C711 Ag2 Ag12 48.4(5) . . ?
O41 Ag2 Ag12 148.2(6) 2_577 . ?
Ag15 Ag2 Ag12 91.73(14) 2_577 . ?
Ag1 Ag2 Ag12 77.84(13) . . ?
Ag12 Ag2 Ag12 147.03(16) 2_577 . ?
Ag1 Ag2 Ag15 86.0(2) 2_577 . ?
Ag2 Ag2 Ag15 51.3(2) 2_577 . ?
C711 Ag2 Ag15 45.7(9) 2_577 . ?
C711 Ag2 Ag15 99.5(7) . . ?
O41 Ag2 Ag15 131.9(6) 2_577 . ?
Ag15 Ag2 Ag15 151.09(16) 2_577 . ?
Ag1 Ag2 Ag15 70.39(13) . . ?
Ag12 Ag2 Ag15 79.69(12) 2_577 . ?
Ag12 Ag2 Ag15 79.87(12) . . ?
C111 Ag3 C211 166.5(9) . . ?
C111 Ag3 Ag14 119.1(6) . . ?
C211 Ag3 Ag14 55.9(6) . . ?
C111 Ag3 Ag16 130.5(6) . . ?
C211 Ag3 Ag16 52.0(6) . . ?
Ag14 Ag3 Ag16 107.97(7) . . ?
C111 Ag3 Ag9 144.2(6) . . ?
C211 Ag3 Ag9 47.5(6) . . ?
Ag14 Ag3 Ag9 62.06(8) . . ?
Ag16 Ag3 Ag9 71.58(6) . . ?
C111 Ag3 Ag10 46.7(6) . . ?
C211 Ag3 Ag10 136.7(6) . . ?
Ag14 Ag3 Ag10 165.47(9) . . ?
Ag16 Ag3 Ag10 85.00(6) . . ?
Ag9 Ag3 Ag10 130.33(9) . . ?
C111 Ag3 Ag13 46.6(6) . . ?
C211 Ag3 Ag13 144.7(6) . . ?
Ag14 Ag3 Ag13 106.75(8) . . ?
Ag16 Ag3 Ag13 132.25(8) . . ?
Ag9 Ag3 Ag13 97.71(8) . . ?
Ag10 Ag3 Ag13 66.67(6) . . ?
C811 Ag4 O61 165.5(8) . . ?
C811 Ag4 Ag16 55.8(5) . . ?
O61 Ag4 Ag16 124.1(5) . . ?
C811 Ag4 Ag17 52.6(6) . . ?
O61 Ag4 Ag17 136.7(5) . . ?
Ag16 Ag4 Ag17 94.85(7) . . ?
C811 Ag4 Ag10 52.6(6) . . ?
O61 Ag4 Ag10 114.3(5) . . ?
Ag16 Ag4 Ag10 90.69(8) . . ?
Ag17 Ag4 Ag10 79.51(7) . . ?
C811 Ag4 Ag11 89.8(5) . . ?
O61 Ag4 Ag11 89.4(5) . . ?
Ag16 Ag4 Ag11 145.59(9) . . ?
Ag17 Ag4 Ag11 57.73(6) . . ?
Ag10 Ag4 Ag11 65.85(7) . . ?
C311 Ag5 C611 170.7(11) . . ?
C311 Ag5 Ag6 122.6(9) . . ?
C611 Ag5 Ag6 48.1(7) . . ?
C311 Ag5 Ag12 44.9(9) . . ?
C611 Ag5 Ag12 131.6(7) . . ?
Ag6 Ag5 Ag12 103.96(9) . . ?
C311 Ag5 Ag14 49.5(8) . . ?
C611 Ag5 Ag14 122.0(7) . . ?
Ag6 Ag5 Ag14 75.58(9) . . ?
Ag12 Ag5 Ag14 67.00(7) . . ?
C311 Ag5 Ag1 111.0(8) . 2_577 ?
C611 Ag5 Ag1 68.0(6) . 2_577 ?
Ag6 Ag5 Ag1 76.41(10) . 2_577 ?
Ag12 Ag5 Ag1 66.81(10) . 2_577 ?
Ag14 Ag5 Ag1 116.85(11) . 2_577 ?
C311 Ag5 Ag13 133.6(8) . . ?
C611 Ag5 Ag13 48.0(6) . . ?
Ag6 Ag5 Ag13 68.96(7) . . ?
Ag12 Ag5 Ag13 170.98(10) . . ?
Ag14 Ag5 Ag13 105.12(9) . . ?
Ag1 Ag5 Ag13 115.35(11) 2_577 . ?
C511 Ag6 C611 172.5(9) . . ?
C511 Ag6 Ag5 131.8(9) . . ?
C611 Ag6 Ag5 48.8(7) . . ?
C511 Ag6 Ag15 53.1(8) . . ?
C611 Ag6 Ag15 120.1(7) . . ?
Ag5 Ag6 Ag15 99.35(11) . . ?
C511 Ag6 Ag9 49.2(7) . . ?
C611 Ag6 Ag9 137.9(6) . . ?
Ag5 Ag6 Ag9 105.16(8) . . ?
Ag15 Ag6 Ag9 93.51(9) . . ?
C511 Ag6 Ag13 144.3(7) . . ?
C611 Ag6 Ag13 43.2(6) . . ?
Ag5 Ag6 Ag13 60.43(7) . . ?
Ag15 Ag6 Ag13 158.98(12) . . ?
Ag9 Ag6 Ag13 97.32(7) . . ?
C411 Ag7 O81 138.0(8) . . ?
C411 Ag7 O12 128.9(9) . 2_666 ?
O81 Ag7 O12 76.1(5) . 2_666 ?
C411 Ag7 O1S 118.3(10) . . ?
O81 Ag7 O1S 88.6(9) . . ?
O12 Ag7 O1S 92.9(8) 2_666 . ?
C411 Ag7 Ag8 51.1(7) . . ?
O81 Ag7 Ag8 102.7(4) . . ?
O12 Ag7 Ag8 92.1(6) 2_666 . ?
O1S Ag7 Ag8 168.4(8) . . ?
C411 Ag7 Ag17 53.4(7) . . ?
O81 Ag7 Ag17 85.7(4) . . ?
O12 Ag7 Ag17 141.8(5) 2_666 . ?
O1S Ag7 Ag17 120.3(6) . . ?
Ag8 Ag7 Ag17 59.27(7) . . ?
C411 Ag7 Ag11 46.5(7) . . ?
O81 Ag7 Ag11 121.7(3) . . ?
O12 Ag7 Ag11 159.0(4) 2_666 . ?
O1S Ag7 Ag11 77.6(7) . . ?
Ag8 Ag7 Ag11 94.15(8) . . ?
Ag17 Ag7 Ag11 56.60(6) . . ?
C411 Ag8 O81 136.4(7) . 2_666 ?
C411 Ag8 O2S 106.9(9) . . ?
O81 Ag8 O2S 103.3(8) 2_666 . ?
C411 Ag8 O12 124.9(10) . . ?
O81 Ag8 O12 75.7(6) 2_666 . ?
O2S Ag8 O12 103.7(9) . . ?
C411 Ag8 Ag17 53.8(7) . . ?
O81 Ag8 Ag17 145.8(4) 2_666 . ?
O2S Ag8 Ag17 101.6(8) . . ?
O12 Ag8 Ag17 75.9(5) . . ?
C411 Ag8 Ag7 48.8(7) . . ?
O81 Ag8 Ag7 100.5(4) 2_666 . ?
O2S Ag8 Ag7 154.9(6) . . ?
O12 Ag8 Ag7 89.9(5) . . ?
Ag17 Ag8 Ag7 60.85(7) . . ?
C511 Ag9 C211 140.4(10) . . ?
C511 Ag9 O32 130.2(11) . . ?
C211 Ag9 O32 89.3(9) . . ?
C511 Ag9 C512 27.1(9) . . ?
C211 Ag9 C512 146.2(9) . . ?
O32 Ag9 C512 111.7(11) . . ?
C511 Ag9 Ag6 44.3(8) . . ?
C211 Ag9 Ag6 112.8(6) . . ?
O32 Ag9 Ag6 135.1(5) . . ?
C512 Ag9 Ag6 71.2(6) . . ?
C511 Ag9 Ag14 90.2(8) . . ?
C211 Ag9 Ag14 50.4(6) . . ?
O32 Ag9 Ag14 139.6(7) . . ?
C512 Ag9 Ag14 105.4(7) . . ?
Ag6 Ag9 Ag14 71.76(8) . . ?
C511 Ag9 Ag3 122.0(8) . . ?
C211 Ag9 Ag3 42.1(6) . . ?
O32 Ag9 Ag3 96.3(7) . . ?
C512 Ag9 Ag3 148.6(7) . . ?
Ag6 Ag9 Ag3 79.13(7) . . ?
Ag14 Ag9 Ag3 54.16(7) . . ?
O71 Ag10 C111 118.6(10) . . ?
O71 Ag10 C811 114.3(9) . . ?
C111 Ag10 C811 116.0(7) . . ?
O71 Ag10 C112 92.1(10) . . ?
C111 Ag10 C112 26.6(8) . . ?
C811 Ag10 C112 137.4(7) . . ?
O71 Ag10 Ag4 131.0(8) . . ?
C111 Ag10 Ag4 109.5(6) . . ?
C811 Ag10 Ag4 44.1(6) . . ?
C112 Ag10 Ag4 134.8(5) . . ?
O71 Ag10 Ag3 154.7(8) . . ?
C111 Ag10 Ag3 41.5(6) . . ?
C811 Ag10 Ag3 76.2(5) . . ?
C112 Ag10 Ag3 67.6(5) . . ?
Ag4 Ag10 Ag3 73.02(7) . . ?
O71 Ag10 Ag11 76.2(8) . . ?
C111 Ag10 Ag11 144.5(6) . . ?
C811 Ag10 Ag11 80.2(6) . . ?
C112 Ag10 Ag11 140.8(5) . . ?
Ag4 Ag10 Ag11 58.78(7) . . ?
Ag3 Ag10 Ag11 129.01(10) . . ?
O21 Ag11 C411 145.1(9) . . ?
O21 Ag11 O72 92.3(8) . . ?
C411 Ag11 O72 122.1(9) . . ?
O21 Ag11 C412 123.7(9) . . ?
C411 Ag11 C412 26.0(8) . . ?
O72 Ag11 C412 142.4(9) . . ?
O21 Ag11 Ag17 124.5(5) . . ?
C411 Ag11 Ag17 53.7(7) . . ?
O72 Ag11 Ag17 93.7(6) . . ?
C412 Ag11 Ag17 75.7(6) . . ?
O21 Ag11 Ag4 76.0(5) . . ?
C411 Ag11 Ag4 77.2(6) . . ?
O72 Ag11 Ag4 128.6(6) . . ?
C412 Ag11 Ag4 76.1(7) . . ?
Ag17 Ag11 Ag4 57.84(6) . . ?
O21 Ag11 Ag7 170.3(5) . . ?
C411 Ag11 Ag7 44.6(7) . . ?
O72 Ag11 Ag7 78.0(6) . . ?
C412 Ag11 Ag7 65.7(7) . . ?
Ag17 Ag11 Ag7 57.80(6) . . ?
Ag4 Ag11 Ag7 110.56(8) . . ?
O21 Ag11 Ag10 53.5(5) . . ?
C411 Ag11 Ag10 123.5(7) . . ?
O72 Ag11 Ag10 77.2(6) . . ?
C412 Ag11 Ag10 131.2(7) . . ?
Ag17 Ag11 Ag10 74.36(7) . . ?
Ag4 Ag11 Ag10 55.37(7) . . ?
Ag7 Ag11 Ag10 123.69(9) . . ?
C311 Ag12 C711 166.8(11) . . ?
C311 Ag12 C712 141.0(10) . . ?
C711 Ag12 C712 29.5(9) . . ?
C311 Ag12 Ag2 143.5(8) . 2_577 ?
C711 Ag12 Ag2 45.1(7) . 2_577 ?
C712 Ag12 Ag2 74.4(6) . 2_577 ?
C311 Ag12 Ag2 125.2(7) . . ?
C711 Ag12 Ag2 54.8(8) . . ?
C712 Ag12 Ag2 80.2(7) . . ?
Ag2 Ag12 Ag2 32.97(16) 2_577 . ?
C311 Ag12 Ag5 44.5(7) . . ?
C711 Ag12 Ag5 134.7(8) . . ?
C712 Ag12 Ag5 147.6(8) . . ?
Ag2 Ag12 Ag5 102.42(11) 2_577 . ?
Ag2 Ag12 Ag5 80.99(11) . . ?
C311 Ag12 Ag1 100.9(7) . 2_577 ?
C711 Ag12 Ag1 78.1(8) . 2_577 ?
C712 Ag12 Ag1 100.4(7) . 2_577 ?
Ag2 Ag12 Ag1 53.19(11) 2_577 2_577 ?
Ag2 Ag12 Ag1 24.26(11) . 2_577 ?
Ag5 Ag12 Ag1 56.98(9) . 2_577 ?
C311 Ag12 Ag14 43.3(8) . . ?
C711 Ag12 Ag14 149.8(8) . . ?
C712 Ag12 Ag14 155.2(8) . . ?
Ag2 Ag12 Ag14 110.67(13) 2_577 . ?
Ag2 Ag12 Ag14 117.76(13) . . ?
Ag5 Ag12 Ag14 56.70(7) . . ?
Ag1 Ag12 Ag14 101.68(11) 2_577 . ?
O22 Ag13 C611 124.5(8) . . ?
O22 Ag13 C111 110.1(8) . . ?
C611 Ag13 C111 119.1(8) . . ?
O22 Ag13 C612 95.9(7) . . ?
C611 Ag13 C612 28.8(8) . . ?
C111 Ag13 C612 139.5(8) . . ?
O22 Ag13 Ag5 151.6(6) . . ?
C611 Ag13 Ag5 42.4(6) . . ?
C111 Ag13 Ag5 76.8(6) . . ?
C612 Ag13 Ag5 66.4(5) . . ?
O22 Ag13 Ag3 135.6(5) . . ?
C611 Ag13 Ag3 99.5(6) . . ?
C111 Ag13 Ag3 39.8(6) . . ?
C612 Ag13 Ag3 128.3(5) . . ?
Ag5 Ag13 Ag3 67.27(6) . . ?
O22 Ag13 Ag6 141.2(5) . . ?
C611 Ag13 Ag6 37.9(6) . . ?
C111 Ag13 Ag6 106.8(6) . . ?
C612 Ag13 Ag6 61.7(5) . . ?
Ag5 Ag13 Ag6 50.61(6) . . ?
Ag3 Ag13 Ag6 71.64(6) . . ?
O42 Ag14 C311 114.8(10) . . ?
O42 Ag14 C211 101.6(8) . . ?
C311 Ag14 C211 138.5(10) . . ?
O42 Ag14 Ag3 147.5(6) . . ?
C311 Ag14 Ag3 97.1(8) . . ?
C211 Ag14 Ag3 46.4(6) . . ?
O42 Ag14 Ag5 132.0(5) . . ?
C311 Ag14 Ag5 44.2(7) . . ?
C211 Ag14 Ag5 120.1(6) . . ?
Ag3 Ag14 Ag5 75.50(7) . . ?
O42 Ag14 Ag9 91.5(8) . . ?
C311 Ag14 Ag9 143.1(7) . . ?
C211 Ag14 Ag9 47.8(5) . . ?
Ag3 Ag14 Ag9 63.78(7) . . ?
Ag5 Ag14 Ag9 99.09(10) . . ?
O42 Ag14 Ag12 81.8(6) . . ?
C311 Ag14 Ag12 39.2(8) . . ?
C211 Ag14 Ag12 176.3(6) . . ?
Ag3 Ag14 Ag12 130.03(9) . . ?
Ag5 Ag14 Ag12 56.30(7) . . ?
Ag9 Ag14 Ag12 131.22(12) . . ?
O52 Ag15 C511 116.7(10) . . ?
O52 Ag15 C711 101.9(8) . 2_577 ?
C511 Ag15 C711 124.8(9) . 2_577 ?
O52 Ag15 Ag2 85.9(7) . 2_577 ?
C511 Ag15 Ag2 153.3(7) . 2_577 ?
C711 Ag15 Ag2 57.5(7) 2_577 2_577 ?
O52 Ag15 Ag6 159.1(7) . . ?
C511 Ag15 Ag6 45.8(7) . . ?
C711 Ag15 Ag6 85.7(5) 2_577 . ?
Ag2 Ag15 Ag6 114.29(18) 2_577 . ?
O52 Ag15 Ag2 109.1(7) . . ?
C511 Ag15 Ag2 134.2(7) . . ?
C711 Ag15 Ag2 37.3(7) 2_577 . ?
Ag2 Ag15 Ag2 28.91(16) 2_577 . ?
Ag6 Ag15 Ag2 88.86(13) . . ?
C211 Ag16 O3S 141.4(7) . . ?
C211 Ag16 C811 121.0(8) . . ?
O3S Ag16 C811 90.0(7) . . ?
C211 Ag16 C212 28.5(8) . . ?
O3S Ag16 C212 114.0(7) . . ?
C811 Ag16 C212 146.7(9) . . ?
C211 Ag16 C812 114.2(8) . . ?
O3S Ag16 C812 82.8(7) . . ?
C811 Ag16 C812 26.5(7) . . ?
C212 Ag16 C812 129.9(8) . . ?
C211 Ag16 Ag4 111.4(6) . . ?
O3S Ag16 Ag4 106.8(5) . . ?
C811 Ag16 Ag4 45.0(6) . . ?
C212 Ag16 Ag4 135.3(5) . . ?
C812 Ag16 Ag4 71.3(5) . . ?
C211 Ag16 Ag3 43.5(6) . . ?
O3S Ag16 Ag3 160.0(6) . . ?
C811 Ag16 Ag3 78.2(5) . . ?
C212 Ag16 Ag3 71.8(6) . . ?
C812 Ag16 Ag3 79.5(5) . . ?
Ag4 Ag16 Ag3 76.16(7) . . ?
C811 Ag17 O82 102.5(7) . . ?
C811 Ag17 C411 124.1(9) . . ?
O82 Ag17 C411 121.2(7) . . ?
C811 Ag17 O11 89.1(6) . . ?
O82 Ag17 O11 86.0(7) . . ?
C411 Ag17 O11 124.3(8) . . ?
C811 Ag17 Ag8 140.0(6) . . ?
O82 Ag17 Ag8 112.4(4) . . ?
C411 Ag17 Ag8 50.4(6) . . ?
O11 Ag17 Ag8 75.0(4) . . ?
C811 Ag17 Ag11 90.2(5) . . ?
O82 Ag17 Ag11 102.4(4) . . ?
C411 Ag17 Ag11 50.2(6) . . ?
O11 Ag17 Ag11 171.6(5) . . ?
Ag8 Ag17 Ag11 100.42(8) . . ?
C811 Ag17 Ag4 45.4(6) . . ?
O82 Ag17 Ag4 141.5(4) . . ?
C411 Ag17 Ag4 79.6(6) . . ?
O11 Ag17 Ag4 109.6(5) . . ?
Ag8 Ag17 Ag4 105.65(9) . . ?
Ag11 Ag17 Ag4 64.43(7) . . ?
C811 Ag17 Ag7 153.5(5) . . ?
O82 Ag17 Ag7 74.2(3) . . ?
C411 Ag17 Ag7 47.8(6) . . ?
O11 Ag17 Ag7 116.4(4) . . ?
Ag8 Ag17 Ag7 59.88(7) . . ?
Ag11 Ag17 Ag7 65.61(7) . . ?
Ag4 Ag17 Ag7 123.35(8) . . ?
C11 O11 Ag17 111.7(14) . . ?
C11 O12 Ag7 143.5(17) . 2_666 ?
C11 O12 Ag8 113.4(16) . . ?
Ag7 O12 Ag8 100.7(6) 2_666 . ?
O12 C11 O11 130(2) . . ?
O12 C11 C12 115(2) . . ?
O11 C11 C12 114.9(19) . . ?
F13 C12 F11 111(3) . . ?
F13 C12 F12 100(3) . . ?
F11 C12 F12 96(3) . . ?
F13 C12 C11 117(2) . . ?
F11 C12 C11 116(2) . . ?
F12 C12 C11 113(3) . . ?
C21 O21 Ag11 136.8(18) . . ?
C21 O22 Ag13 117.7(17) . . ?
O21 C21 O22 124(2) . . ?
O21 C21 C22 120(3) . . ?
O22 C21 C22 115(2) . . ?
F21 C22 F22 113(3) . . ?
F21 C22 F23 108(2) . . ?
F22 C22 F23 107(2) . . ?
F21 C22 C21 110(2) . . ?
F22 C22 C21 110(2) . . ?
F23 C22 C21 108(2) . . ?
C31 O32 Ag9 168(2) . . ?
O32 C31 O31 142(3) . . ?
O32 C31 C32 107(3) . . ?
O31 C31 C32 111(3) . . ?
F31 C32 F33 96(5) . . ?
F31 C32 F32 116(4) . . ?
F33 C32 F32 100(4) . . ?
F31 C32 C31 120(4) . . ?
F33 C32 C31 110(4) . . ?
F32 C32 C31 112(4) . . ?
C41 O41 Ag2 174(3) . 2_577 ?
C41 O42 Ag14 123(2) . . ?
O41 C41 O42 126(3) . . ?
O41 C41 C42 112(3) . . ?
O42 C41 C42 122(3) . . ?
F42 C42 F41 108(4) . . ?
F42 C42 F43 112(3) . . ?
F41 C42 F43 109(4) . . ?
F42 C42 C41 114(3) . . ?
F41 C42 C41 107(3) . . ?
F43 C42 C41 106(4) . . ?
C51 O51 Ag1 135(2) . . ?
C51 O52 Ag15 131(2) . . ?
O51 C51 O52 128(3) . . ?
O51 C51 C52 119(3) . . ?
O52 C51 C52 113(4) . . ?
F53 C52 F52 113(5) . . ?
F53 C52 F51 108(4) . . ?
F52 C52 F51 109(5) . . ?
F53 C52 C51 113(5) . . ?
F52 C52 C51 109(3) . . ?
F51 C52 C51 105(4) . . ?
C61 O61 Ag4 116.0(19) . . ?
O61 C61 O62 129(3) . . ?
O61 C61 C62 118(3) . . ?
O62 C61 C62 113(3) . . ?
F63 C62 F61 107(3) . . ?
F63 C62 F62 87(2) . . ?
F61 C62 F62 105(3) . . ?
F63 C62 C61 115(3) . . ?
F61 C62 C61 123(3) . . ?
F62 C62 C61 114(3) . . ?
C71 O71 Ag10 133(3) . . ?
C71 O72 Ag11 128(2) . . ?
O72 C71 O71 125(3) . . ?
O72 C71 C72 119(3) . . ?
O71 C71 C72 116(3) . . ?
F71 C72 F73 105(4) . . ?
F71 C72 F72 127(5) . . ?
F73 C72 F72 95(4) . . ?
F71 C72 C71 110(4) . . ?
F73 C72 C71 109(4) . . ?
F72 C72 C71 109(4) . . ?
C81 O81 Ag8 133.0(16) . 2_666 ?
C81 O81 Ag7 115.6(15) . . ?
Ag8 O81 Ag7 104.6(6) 2_666 . ?
C81 O82 Ag17 125.3(15) . . ?
O81 C81 O82 127(2) . . ?
O81 C81 C82 118(2) . . ?
O82 C81 C82 114(2) . . ?
F82 C82 F83 109(3) . . ?
F82 C82 F81 99(4) . . ?
F83 C82 F81 100(3) . . ?
F82 C82 C81 121(3) . . ?
F83 C82 C81 113(3) . . ?
F81 C82 C81 113(3) . . ?
C112 C111 Ag3 166(2) . . ?
C112 C111 Ag10 94.1(18) . . ?
Ag3 C111 Ag10 91.8(8) . . ?
C112 C111 Ag13 98.6(16) . . ?
Ag3 C111 Ag13 93.6(9) . . ?
Ag10 C111 Ag13 98.0(9) . . ?
C111 C112 C113 171(3) . . ?
C111 C112 Ag10 59.3(15) . . ?
C113 C112 Ag10 130(2) . . ?
C112 C113 C116 111(3) . . ?
C112 C113 C115 109(3) . . ?
C116 C113 C115 106(3) . . ?
C112 C113 C114 108(2) . . ?
C116 C113 C114 114(3) . . ?
C115 C113 C114 108(3) . . ?
C212 C211 Ag3 163.5(19) . . ?
C212 C211 Ag9 101.1(19) . . ?
Ag3 C211 Ag9 90.4(8) . . ?
C212 C211 Ag14 115.5(18) . . ?
Ag3 C211 Ag14 77.6(8) . . ?
Ag9 C211 Ag14 81.8(7) . . ?
C212 C211 Ag16 82.0(16) . . ?
Ag3 C211 Ag16 84.4(8) . . ?
Ag9 C211 Ag16 99.8(9) . . ?
Ag14 C211 Ag16 162.0(12) . . ?
C211 C212 C213 168(3) . . ?
C211 C212 Ag16 69.5(15) . . ?
C213 C212 Ag16 117.7(15) . . ?
C214 C213 C216 109(3) . . ?
C214 C213 C215 119(3) . . ?
C216 C213 C215 109(2) . . ?
C214 C213 C212 100(2) . . ?
C216 C213 C212 110.1(19) . . ?
C215 C213 C212 110.0(19) . . ?
C312 C311 Ag5 147(3) . . ?
C312 C311 Ag12 119(2) . . ?
Ag5 C311 Ag12 90.6(12) . . ?
C312 C311 Ag14 102.5(18) . . ?
Ag5 C311 Ag14 86.3(11) . . ?
Ag12 C311 Ag14 97.4(13) . . ?
C311 C312 C313 178(3) . . ?
C316 C313 C315 109(3) . . ?
C316 C313 C314 114(3) . . ?
C315 C313 C314 109(3) . . ?
C316 C313 C312 109(2) . . ?
C315 C313 C312 108(3) . . ?
C314 C313 C312 108(2) . . ?
C412 C411 Ag7 138(2) . . ?
C412 C411 Ag11 93(2) . . ?
Ag7 C411 Ag11 88.9(11) . . ?
C412 C411 Ag8 113(2) . . ?
Ag7 C411 Ag8 80.1(8) . . ?
Ag11 C411 Ag8 151.3(15) . . ?
C412 C411 Ag17 143(2) . . ?
Ag7 C411 Ag17 78.7(10) . . ?
Ag11 C411 Ag17 76.1(9) . . ?
Ag8 C411 Ag17 75.8(8) . . ?
C411 C412 C413 170(3) . . ?
C411 C412 Ag11 61.0(19) . . ?
C413 C412 Ag11 121.5(18) . . ?
C415 C413 C416 111(3) . . ?
C415 C413 C412 111(2) . . ?
C416 C413 C412 108(2) . . ?
C415 C413 C414 109(2) . . ?
C416 C413 C414 108(2) . . ?
C412 C413 C414 109(2) . . ?
C512 C511 Ag6 172(3) . . ?
C512 C511 Ag9 95(2) . . ?
Ag6 C511 Ag9 86.5(9) . . ?
C512 C511 Ag15 103(2) . . ?
Ag6 C511 Ag15 81.0(11) . . ?
Ag9 C511 Ag15 136.8(15) . . ?
C511 C512 C513 173(3) . . ?
C511 C512 Ag9 58.2(17) . . ?
C513 C512 Ag9 129(2) . . ?
C512 C513 C516 111(3) . . ?
C512 C513 C514 113(3) . . ?
C516 C513 C514 112(3) . . ?
C512 C513 C515 109(3) . . ?
C516 C513 C515 108(3) . . ?
C514 C513 C515 104(3) . . ?
C612 C611 Ag6 138(2) . . ?
C612 C611 Ag5 139(2) . . ?
Ag6 C611 Ag5 83.0(9) . . ?
C612 C611 Ag13 85.6(16) . . ?
Ag6 C611 Ag13 99.0(10) . . ?
Ag5 C611 Ag13 89.6(8) . . ?
C611 C612 C613 171(2) . . ?
C611 C612 Ag13 65.6(14) . . ?
C613 C612 Ag13 123.3(15) . . ?
C612 C613 C616 111.0(19) . . ?
C612 C613 C615 109.1(19) . . ?
C616 C613 C615 114(2) . . ?
C612 C613 C614 105.1(18) . . ?
C616 C613 C614 106(2) . . ?
C615 C613 C614 112(2) . . ?
C712 C711 Ag2 169(3) . 2_577 ?
C712 C711 Ag1 141(2) . . ?
Ag2 C711 Ag1 38.4(5) 2_577 . ?
C712 C711 Ag12 87.9(16) . . ?
Ag2 C711 Ag12 84.0(8) 2_577 . ?
Ag1 C711 Ag12 112.6(12) . . ?
C712 C711 Ag15 93(2) . 2_577 ?
Ag2 C711 Ag15 97.1(13) 2_577 2_577 ?
Ag1 C711 Ag15 103.5(12) . 2_577 ?
Ag12 C711 Ag15 118.6(12) . 2_577 ?
C712 C711 Ag2 143(2) . . ?
Ag2 C711 Ag2 41.7(6) 2_577 . ?
Ag1 C711 Ag2 75.5(9) . . ?
Ag12 C711 Ag2 76.9(7) . . ?
Ag15 C711 Ag2 66.2(9) 2_577 . ?
C711 C712 C713 171(3) . . ?
C711 C712 Ag12 62.6(14) . . ?
C713 C712 Ag12 121.6(17) . . ?
C712 C713 C715 110(2) . . ?
C712 C713 C714 110(3) . . ?
C715 C713 C714 106(3) . . ?
C712 C713 C716 105(3) . . ?
C715 C713 C716 117(3) . . ?
C714 C713 C716 109(2) . . ?
C812 C811 Ag4 164.7(18) . . ?
C812 C811 Ag17 112.4(17) . . ?
Ag4 C811 Ag17 82.0(9) . . ?
C812 C811 Ag10 97.0(19) . . ?
Ag4 C811 Ag10 83.2(7) . . ?
Ag17 C811 Ag10 105.9(7) . . ?
C812 C811 Ag16 87.7(13) . . ?
Ag4 C811 Ag16 79.1(8) . . ?
Ag17 C811 Ag16 127.1(11) . . ?
Ag10 C811 Ag16 120.1(9) . . ?
C811 C812 C813 172(2) . . ?
C811 C812 Ag16 65.9(13) . . ?
C813 C812 Ag16 121.3(12) . . ?
C814 C813 C815 110.3(17) . . ?
C814 C813 C816 108.4(16) . . ?
C815 C813 C816 108.7(17) . . ?
C814 C813 C812 113(2) . . ?
C815 C813 C812 103(2) . . ?
C816 C813 C812 113(2) . . ?
C1S O1S Ag7 120(2) . . ?
C2S O2S Ag8 128(2) . . ?
C3S O3S Ag16 121(2) . . ?

loop_
_geom_bond_atom_site_label_1
_geom_bond_atom_site_label_2
_geom_bond_distance
_geom_bond_site_symmetry_2
_geom_bond_publ_flag
Ag1 Ag2 1.345(6) 2_577 ?
Ag1 O51 1.98(2) . ?
Ag1 C711 2.05(3) . ?
Ag1 Ag2 2.766(6) . ?
Ag1 Ag5 2.980(4) 2_577 ?
Ag1 Ag12 3.267(4) 2_577 ?
Ag2 Ag1 1.345(6) 2_577 ?
Ag2 Ag2 1.635(8) 2_577 ?
Ag2 C711 2.03(3) 2_577 ?
Ag2 C711 2.44(3) . ?
Ag2 O41 2.55(2) 2_577 ?
Ag2 Ag15 2.640(6) 2_577 ?
Ag2 Ag12 2.856(5) 2_577 ?
Ag2 Ag12 2.903(4) . ?
Ag2 Ag15 3.333(6) . ?
Ag3 C111 2.08(2) . ?
Ag3 C211 2.08(3) . ?
Ag3 Ag14 2.802(3) . ?
Ag3 Ag16 3.003(2) . ?
Ag3 Ag9 3.100(3) . ?
Ag3 Ag10 3.136(3) . ?
Ag3 Ag13 3.237(3) . ?
Ag4 C811 2.07(3) . ?
Ag4 O61 2.127(17) . ?
Ag4 Ag16 2.877(2) . ?
Ag4 Ag17 2.883(3) . ?
Ag4 Ag10 2.956(3) . ?
Ag4 Ag11 3.072(3) . ?
Ag5 C311 2.07(3) . ?
Ag5 C611 2.12(2) . ?
Ag5 Ag6 2.793(3) . ?
Ag5 Ag12 2.954(3) . ?
Ag5 Ag14 2.968(3) . ?
Ag5 Ag1 2.980(4) 2_577 ?
Ag5 Ag13 3.144(3) . ?
Ag6 C511 2.08(3) . ?
Ag6 C611 2.10(3) . ?
Ag6 Ag15 2.868(3) . ?
Ag6 Ag9 2.975(3) . ?
Ag6 Ag13 3.373(3) . ?
Ag7 C411 2.21(3) . ?
Ag7 O81 2.367(16) . ?
Ag7 O12 2.405(16) 2_666 ?
Ag7 O1S 2.44(2) . ?
Ag7 Ag8 2.890(3) . ?
Ag7 Ag17 2.918(2) . ?
Ag7 Ag11 3.141(3) . ?
Ag8 C411 2.28(2) . ?
Ag8 O81 2.349(14) 2_666 ?
Ag8 O2S 2.40(2) . ?
Ag8 O12 2.442(17) . ?
Ag8 Ag17 2.872(3) . ?
Ag9 C511 2.26(2) . ?
Ag9 C211 2.29(2) . ?
Ag9 O32 2.48(3) . ?
Ag9 C512 2.65(3) . ?
Ag9 Ag14 3.053(4) . ?
Ag10 O71 2.22(3) . ?
Ag10 C111 2.28(2) . ?
Ag10 C811 2.37(2) . ?
Ag10 C112 2.65(2) . ?
Ag10 Ag11 3.278(3) . ?
Ag11 O21 2.28(2) . ?
Ag11 C411 2.28(3) . ?
Ag11 O72 2.30(2) . ?
Ag11 C412 2.60(3) . ?
Ag11 Ag17 2.879(3) . ?
Ag12 C311 2.09(3) . ?
Ag12 C711 2.23(2) . ?
Ag12 C712 2.51(2) . ?
Ag12 Ag2 2.856(5) 2_577 ?
Ag12 Ag1 3.267(4) 2_577 ?
Ag12 Ag14 3.269(3) . ?
Ag13 O22 2.33(2) . ?
Ag13 C611 2.34(2) . ?
Ag13 C111 2.36(2) . ?
Ag13 C612 2.56(2) . ?
Ag14 O42 2.15(3) . ?
Ag14 C311 2.26(3) . ?
Ag14 C211 2.38(2) . ?
Ag15 O52 2.28(2) . ?
Ag15 C511 2.32(3) . ?
Ag15 C711 2.40(3) 2_577 ?
Ag15 Ag2 2.640(6) 2_577 ?
Ag16 C211 2.38(2) . ?
Ag16 O3S 2.399(17) . ?
Ag16 C811 2.423(19) . ?
Ag16 C212 2.51(2) . ?
Ag16 C812 2.65(2) . ?
Ag17 C811 2.31(2) . ?
Ag17 O82 2.363(16) . ?
Ag17 C411 2.39(3) . ?
Ag17 O11 2.427(15) . ?
O11 C11 1.23(3) . ?
O12 C11 1.19(3) . ?
O12 Ag7 2.405(16) 2_666 ?
C11 C12 1.53(4) . ?
C12 F13 1.291(18) . ?
C12 F11 1.315(19) . ?
C12 F12 1.320(19) . ?
O21 C21 1.23(3) . ?
O22 C21 1.28(3) . ?
C21 C22 1.54(3) . ?
C22 F21 1.26(3) . ?
C22 F22 1.30(3) . ?
C22 F23 1.38(3) . ?
O31 C31 1.23(3) . ?
O32 C31 1.17(3) . ?
C31 C32 1.53(6) . ?
C32 F31 1.22(6) . ?
C32 F33 1.36(6) . ?
C32 F32 1.36(4) . ?
O41 C41 1.25(4) . ?
O41 Ag2 2.55(2) 2_577 ?
O42 C41 1.28(4) . ?
C41 C42 1.57(5) . ?
C42 F42 1.29(4) . ?
C42 F41 1.32(5) . ?
C42 F43 1.37(5) . ?
O51 C51 1.25(4) . ?
O52 C51 1.25(4) . ?
C51 C52 1.57(6) . ?
C52 F53 1.20(6) . ?
C52 F52 1.28(6) . ?
C52 F51 1.36(6) . ?
O61 C61 1.22(4) . ?
O62 C61 1.23(4) . ?
C61 C62 1.46(4) . ?
C62 F63 1.305(19) . ?
C62 F61 1.313(18) . ?
C62 F62 1.341(19) . ?
O71 C71 1.270(18) . ?
O72 C71 1.263(18) . ?
C71 C72 1.520(19) . ?
C72 F71 1.324(19) . ?
C72 F73 1.331(19) . ?
C72 F72 1.336(19) . ?
O81 C81 1.20(3) . ?
O81 Ag8 2.349(14) 2_666 ?
O82 C81 1.32(3) . ?
C81 C82 1.46(4) . ?
C82 F82 1.26(4) . ?
C82 F83 1.33(4) . ?
C82 F81 1.36(5) . ?
C111 C112 1.19(3) . ?
C112 C113 1.46(3) . ?
C113 C116 1.50(4) . ?
C113 C115 1.53(6) . ?
C113 C114 1.53(5) . ?
C211 C212 1.21(3) . ?
C212 C213 1.54(3) . ?
C213 C214 1.51(2) . ?
C213 C216 1.52(2) . ?
C213 C215 1.52(2) . ?
C311 C312 1.24(4) . ?
C312 C313 1.52(3) . ?
C313 C316 1.45(5) . ?
C313 C315 1.47(4) . ?
C313 C314 1.49(5) . ?
C411 C412 1.14(4) . ?
C412 C413 1.54(4) . ?
C413 C415 1.48(4) . ?
C413 C416 1.52(5) . ?
C413 C414 1.55(4) . ?
C511 C512 1.21(4) . ?
C512 C513 1.46(4) . ?
C513 C516 1.48(5) . ?
C513 C514 1.53(5) . ?
C513 C515 1.53(4) . ?
C611 C612 1.24(3) . ?
C612 C613 1.48(3) . ?
C613 C616 1.53(2) . ?
C613 C615 1.53(2) . ?
C613 C614 1.54(2) . ?
C711 C712 1.24(4) . ?
C711 Ag2 2.03(3) 2_577 ?
C711 Ag15 2.40(3) 2_577 ?
C712 C713 1.47(4) . ?
C713 C715 1.48(5) . ?
C713 C714 1.52(4) . ?
C713 C716 1.55(5) . ?
C811 C812 1.18(3) . ?
C812 C813 1.54(3) . ?
C813 C814 1.48(2) . ?
C813 C815 1.48(3) . ?
C813 C816 1.50(3) . ?
O1S C1S 1.56(6) . ?
O2S C2S 1.31(5) . ?
O3S C3S 1.51(4) . ?
